data_4300550
loop_
_publ_author_name
'Wei-Hsuan Chen'
'Eric W. Reinheimer'
'Kim R. Dunbar'
'Mohammed A. Omary'

_journal_name_full 'Inorganic Chemistry'
_journal_paper_doi 10.1021/ic051518c
_journal_year 2006
_chemical_formula_moiety 'C34 H42 N3 Pt S B F4'
_chemical_formula_sum 'C68 H84 B2 F8 N6 Pt2 S2'
_chemical_formula_weight 806.67
_space_group_IT_number 29
_space_group_name_Hall 'P 2c -2ac'
_space_group_name_H-M_alt 'P c a 21'
_symmetry_cell_setting orthorhombic
_symmetry_space_group_name_Hall 'P 2c -2ac'
_symmetry_space_group_name_H-M 'P c a 21'
_cell_angle_alpha 90.00
_cell_angle_beta 90.00
_cell_angle_gamma 90.00
_cell_formula_units_Z 8
_cell_length_a 20.910(12)
_cell_length_b 19.829(13)
_cell_length_c 15.930(9)
_cell_measurement_temperature 110(2)
_cell_volume 6605(7)
_diffrn_ambient_temperature 110(2)
_exptl_crystal_density_diffrn 1.622
_cod_depositor_comments
;
The following automatic conversions were performed:
'_symmetry_cell_setting' value 'Orthorhombic' changed to 'orthorhombic'
according to '/home/saulius/struct/CIF-dictionaries/cif_core.dic'
dictionary named 'cif_core.dic' version 2.4.1 from 2010-06-29.

Automatic conversion script
Id: cif_fix_enum 1527 2010-12-29 10:47:43Z saulius 
;
_cod_database_code 4300550

loop_
_symmetry_equiv_pos_as_xyz
'x, y, z'
'-x, -y, z+1/2'
'-x+1/2, y, z+1/2'
'x+1/2, -y, z'

loop_
_atom_site_label
_atom_site_type_symbol
_atom_site_fract_x
_atom_site_fract_y
_atom_site_fract_z
_atom_site_U_iso_or_equiv
_atom_site_adp_type
_atom_site_occupancy
_atom_site_symmetry_multiplicity
_atom_site_calc_flag
_atom_site_refinement_flags
_atom_site_disorder_assembly
_atom_site_disorder_group
Pt1 Pt 0.640388(15) 0.230105(17) 0.42129(2) 0.01944(8) Uani 1 1 d . . .
Pt2 Pt 0.400059(17) 0.24617(2) 0.48646(3) 0.02261(8) Uani 1 1 d . . .
S1 S 0.64242(14) 0.19971(14) 0.28152(16) 0.0261(6) Uani 1 1 d . . .
S2 S 0.40422(15) 0.27156(16) 0.62826(19) 0.0320(7) Uani 1 1 d . . .
F8 F 0.5546(4) 0.0829(5) 0.7378(5) 0.085(3) Uani 1 1 d . . .
F7 F 0.5996(3) 0.0142(4) 0.8374(4) 0.059(2) Uani 1 1 d . . .
F5 F 0.6536(5) 0.0484(5) 0.7257(8) 0.137(5) Uani 1 1 d . . .
F6 F 0.5746(8) -0.0280(5) 0.7148(6) 0.157(6) Uani 1 1 d . . .
F4 F 0.3934(4) 0.5030(6) 0.0865(7) 0.121(5) Uani 1 1 d . . .
F1 F 0.4323(4) 0.4467(4) 0.1983(4) 0.070(2) Uani 1 1 d . . .
F2 F 0.3409(4) 0.4187(4) 0.1344(6) 0.084(3) Uani 1 1 d . . .
F3 F 0.3429(4) 0.5120(5) 0.2097(5) 0.088(3) Uani 1 1 d . . .
N1 N 0.5772(3) 0.3072(3) 0.4216(6) 0.0231(15) Uani 1 1 d . . .
N2 N 0.6332(4) 0.2448(4) 0.5420(7) 0.029(2) Uani 1 1 d . . .
N3 N 0.7036(4) 0.1593(4) 0.4625(4) 0.0209(17) Uani 1 1 d . . .
N4 N 0.4689(4) 0.1731(4) 0.4825(6) 0.0257(17) Uani 1 1 d . . .
N5 N 0.4065(3) 0.2355(4) 0.3634(5) 0.0069(17) Uiso 1 1 d . . .
N6 N 0.3301(4) 0.3102(5) 0.4482(5) 0.031(2) Uani 1 1 d . . .
C1 C 0.5475(5) 0.3380(5) 0.3559(7) 0.029(2) Uani 1 1 d . . .
H1 H 0.5559 0.3234 0.3016 0.034 Uiso 1 1 calc R . .
C2 C 0.5043(5) 0.3916(5) 0.3686(7) 0.027(3) Uani 1 1 d . . .
H2 H 0.4853 0.4121 0.3224 0.033 Uiso 1 1 calc R . .
C3 C 0.4893(5) 0.4145(5) 0.4495(7) 0.028(3) Uani 1 1 d . . .
C4 C 0.5205(4) 0.3816(5) 0.5145(6) 0.027(2) Uani 1 1 d . . .
H4 H 0.5134 0.3962 0.5693 0.032 Uiso 1 1 calc R . .
C5 C 0.5606(5) 0.3295(5) 0.5018(7) 0.024(2) Uani 1 1 d . . .
C6 C 0.5935(5) 0.2939(5) 0.5709(6) 0.026(2) Uani 1 1 d . . .
C7 C 0.5849(5) 0.3011(5) 0.6547(6) 0.023(2) Uani 1 1 d . . .
H7 H 0.5580 0.3350 0.6743 0.028 Uiso 1 1 calc R . .
C8 C 0.6153(5) 0.2589(5) 0.7127(6) 0.025(2) Uani 1 1 d . . .
C9 C 0.6571(4) 0.2090(5) 0.6792(6) 0.024(2) Uani 1 1 d . . .
H9 H 0.6786 0.1797 0.7149 0.029 Uiso 1 1 calc R . .
C10 C 0.6655(4) 0.2043(5) 0.5946(6) 0.020(2) Uani 1 1 d . . .
C11 C 0.7066(5) 0.1548(4) 0.5500(6) 0.023(2) Uani 1 1 d . . .
C12 C 0.7453(5) 0.1091(5) 0.5879(6) 0.025(2) Uani 1 1 d . . .
H12 H 0.7456 0.1064 0.6461 0.030 Uiso 1 1 calc R . .
C13 C 0.7847(4) 0.0660(4) 0.5421(6) 0.018(2) Uani 1 1 d . . .
C14 C 0.7818(5) 0.0730(5) 0.4549(6) 0.027(2) Uani 1 1 d . . .
H14 H 0.8075 0.0458 0.4214 0.033 Uiso 1 1 calc R . .
C15 C 0.7421(4) 0.1187(4) 0.4178(8) 0.0222(18) Uani 1 1 d . . .
H15 H 0.7417 0.1219 0.3596 0.027 Uiso 1 1 calc R . .
C16 C 0.4481(5) 0.4773(5) 0.4650(6) 0.030(2) Uani 1 1 d . . .
C17 C 0.3902(5) 0.4788(5) 0.4064(8) 0.039(3) Uani 1 1 d . . .
H17A H 0.3667 0.5199 0.4151 0.059 Uiso 1 1 calc R . .
H17B H 0.3630 0.4410 0.4182 0.059 Uiso 1 1 calc R . .
H17C H 0.4044 0.4767 0.3492 0.059 Uiso 1 1 calc R . .
C18 C 0.4226(7) 0.4783(7) 0.5548(8) 0.058(4) Uani 1 1 d . . .
H18A H 0.4570 0.4877 0.5929 0.087 Uiso 1 1 calc R . .
H18B H 0.4042 0.4352 0.5680 0.087 Uiso 1 1 calc R . .
H18C H 0.3904 0.5126 0.5599 0.087 Uiso 1 1 calc R . .
C19 C 0.4886(5) 0.5394(5) 0.4489(9) 0.065(5) Uani 1 1 d . . .
H19A H 0.5276 0.5362 0.4803 0.098 Uiso 1 1 calc R . .
H19B H 0.4655 0.5789 0.4660 0.098 Uiso 1 1 calc R . .
H19C H 0.4983 0.5424 0.3901 0.098 Uiso 1 1 calc R . .
C20 C 0.6013(5) 0.2655(4) 0.8070(6) 0.024(2) Uani 1 1 d . . .
C21 C 0.5309(5) 0.2537(6) 0.8217(7) 0.043(3) Uani 1 1 d . . .
H21A H 0.5202 0.2084 0.8060 0.065 Uiso 1 1 calc R . .
H21B H 0.5065 0.2848 0.7885 0.065 Uiso 1 1 calc R . .
H21C H 0.5213 0.2604 0.8801 0.065 Uiso 1 1 calc R . .
C22 C 0.6195(6) 0.3382(5) 0.8343(7) 0.046(3) Uani 1 1 d . . .
H22A H 0.5969 0.3701 0.8001 0.070 Uiso 1 1 calc R . .
H22B H 0.6647 0.3446 0.8275 0.070 Uiso 1 1 calc R . .
H22C H 0.6081 0.3447 0.8921 0.070 Uiso 1 1 calc R . .
C23 C 0.6389(5) 0.2159(6) 0.8581(7) 0.041(3) Uani 1 1 d . . .
H23A H 0.6289 0.2216 0.9165 0.061 Uiso 1 1 calc R . .
H23B H 0.6838 0.2234 0.8495 0.061 Uiso 1 1 calc R . .
H23C H 0.6281 0.1709 0.8410 0.061 Uiso 1 1 calc R . .
C24 C 0.8288(5) 0.0146(5) 0.5843(6) 0.026(2) Uani 1 1 d . . .
C25 C 0.7989(5) -0.0088(5) 0.6689(7) 0.038(3) Uani 1 1 d . . .
H25A H 0.7949 0.0291 0.7060 0.057 Uiso 1 1 calc R . .
H25B H 0.8260 -0.0422 0.6943 0.057 Uiso 1 1 calc R . .
H25C H 0.7574 -0.0279 0.6587 0.057 Uiso 1 1 calc R . .
C26 C 0.8926(6) 0.0501(6) 0.6020(8) 0.043(3) Uani 1 1 d . . .
H26A H 0.9079 0.0710 0.5515 0.064 Uiso 1 1 calc R . .
H26B H 0.9233 0.0177 0.6213 0.064 Uiso 1 1 calc R . .
H26C H 0.8864 0.0840 0.6444 0.064 Uiso 1 1 calc R . .
C27 C 0.8393(6) -0.0474(5) 0.5303(7) 0.039(3) Uani 1 1 d . . .
H27A H 0.7988 -0.0666 0.5153 0.059 Uiso 1 1 calc R . .
H27B H 0.8639 -0.0800 0.5611 0.059 Uiso 1 1 calc R . .
H27C H 0.8621 -0.0349 0.4803 0.059 Uiso 1 1 calc R . .
C35 C 0.4958(5) 0.1377(5) 0.5460(7) 0.026(2) Uani 1 1 d . . .
H34 H 0.4880 0.1513 0.6009 0.031 Uiso 1 1 calc R . .
C36 C 0.5337(5) 0.0828(5) 0.5326(6) 0.028(2) Uani 1 1 d . . .
H36 H 0.5522 0.0610 0.5783 0.034 Uiso 1 1 calc R . .
C37 C 0.5454(4) 0.0589(5) 0.4532(6) 0.024(2) Uani 1 1 d . . .
C38 C 0.5185(4) 0.0962(5) 0.3879(6) 0.026(2) Uani 1 1 d . . .
H38 H 0.5258 0.0830 0.3327 0.031 Uiso 1 1 calc R . .
C39 C 0.4814(5) 0.1522(5) 0.4035(6) 0.028(3) Uani 1 1 d . . .
C40 C 0.4522(5) 0.1922(5) 0.3358(6) 0.025(2) Uani 1 1 d . . .
C41 C 0.4653(5) 0.1924(4) 0.2500(6) 0.026(2) Uani 1 1 d . . .
H41 H 0.4948 0.1619 0.2282 0.031 Uiso 1 1 calc R . .
C42 C 0.4349(5) 0.2371(5) 0.1969(6) 0.022(2) Uani 1 1 d . . .
C43 C 0.3873(5) 0.2804(5) 0.2299(6) 0.024(2) Uani 1 1 d . . .
H43 H 0.3651 0.3102 0.1955 0.028 Uiso 1 1 calc R . .
C44 C 0.3751(5) 0.2769(4) 0.3144(5) 0.0188(19) Uani 1 1 d . . .
C45 C 0.3256(5) 0.3162(5) 0.3637(7) 0.027(2) Uani 1 1 d . . .
C46 C 0.2793(5) 0.3544(5) 0.3250(7) 0.028(3) Uani 1 1 d . . .
H46 H 0.2788 0.3581 0.2668 0.034 Uiso 1 1 calc R . .
C47 C 0.2332(5) 0.3876(5) 0.3726(7) 0.026(3) Uani 1 1 d . . .
C48 C 0.2386(5) 0.3807(6) 0.4594(7) 0.033(3) Uani 1 1 d . . .
H48 H 0.2088 0.4017 0.4940 0.039 Uiso 1 1 calc R . .
C49 C 0.2867(5) 0.3437(5) 0.4946(8) 0.032(2) Uani 1 1 d . . .
H49 H 0.2896 0.3417 0.5528 0.038 Uiso 1 1 calc R . .
C50 C 0.5829(4) -0.0058(4) 0.4348(6) 0.025(2) Uani 1 1 d . . .
C52 C 0.6288(5) -0.0227(6) 0.5080(7) 0.040(3) Uani 1 1 d . . .
H52A H 0.6570 0.0147 0.5175 0.061 Uiso 1 1 calc R . .
H52B H 0.6534 -0.0619 0.4940 0.061 Uiso 1 1 calc R . .
H52C H 0.6044 -0.0313 0.5579 0.061 Uiso 1 1 calc R . .
C51 C 0.5334(5) -0.0630(4) 0.4223(9) 0.040(2) Uani 1 1 d . . .
H51A H 0.5083 -0.0679 0.4724 0.061 Uiso 1 1 calc R . .
H51B H 0.5553 -0.1045 0.4107 0.061 Uiso 1 1 calc R . .
H51C H 0.5058 -0.0520 0.3760 0.061 Uiso 1 1 calc R . .
C53 C 0.6200(6) -0.0004(6) 0.3538(7) 0.038(3) Uani 1 1 d . . .
H53A H 0.5909 0.0070 0.3081 0.057 Uiso 1 1 calc R . .
H53B H 0.6433 -0.0414 0.3445 0.057 Uiso 1 1 calc R . .
H53C H 0.6493 0.0367 0.3574 0.057 Uiso 1 1 calc R . .
C54 C 0.4523(5) 0.2438(5) 0.1029(6) 0.030(2) Uani 1 1 d . . .
C57 C 0.4989(6) 0.1866(5) 0.0776(6) 0.038(3) Uani 1 1 d . . .
H57A H 0.4785 0.1437 0.0856 0.057 Uiso 1 1 calc R . .
H57B H 0.5367 0.1889 0.1118 0.057 Uiso 1 1 calc R . .
H57C H 0.5106 0.1916 0.0196 0.057 Uiso 1 1 calc R . .
C55 C 0.3936(6) 0.2408(7) 0.0486(8) 0.058(4) Uani 1 1 d . . .
H55A H 0.3689 0.2017 0.0630 0.087 Uiso 1 1 calc R . .
H55B H 0.4061 0.2382 -0.0093 0.087 Uiso 1 1 calc R . .
H55C H 0.3684 0.2807 0.0573 0.087 Uiso 1 1 calc R . .
C56 C 0.4869(7) 0.3114(5) 0.0913(7) 0.053(4) Uani 1 1 d . . .
H56A H 0.5034 0.3143 0.0352 0.080 Uiso 1 1 calc R . .
H56B H 0.5215 0.3146 0.1307 0.080 Uiso 1 1 calc R . .
H56C H 0.4574 0.3477 0.1008 0.080 Uiso 1 1 calc R . .
C58 C 0.1789(5) 0.4281(6) 0.3330(7) 0.034(3) Uani 1 1 d . . .
C59 C 0.1887(6) 0.4365(7) 0.2373(7) 0.050(3) Uani 1 1 d . . .
H59A H 0.1607 0.4712 0.2167 0.074 Uiso 1 1 calc R . .
H59B H 0.1791 0.3948 0.2095 0.074 Uiso 1 1 calc R . .
H59C H 0.2323 0.4489 0.2262 0.074 Uiso 1 1 calc R . .
C61 C 0.1176(5) 0.3881(7) 0.3471(10) 0.065(4) Uani 1 1 d . . .
H61B H 0.1084 0.3862 0.4061 0.097 Uiso 1 1 calc R . .
H61A H 0.1229 0.3432 0.3258 0.097 Uiso 1 1 calc R . .
H61C H 0.0828 0.4098 0.3184 0.097 Uiso 1 1 calc R . .
C60 C 0.1758(6) 0.4968(6) 0.3718(7) 0.046(3) Uani 1 1 d . . .
H60A H 0.1676 0.4926 0.4308 0.069 Uiso 1 1 calc R . .
H60B H 0.1420 0.5222 0.3460 0.069 Uiso 1 1 calc R . .
H60C H 0.2157 0.5196 0.3633 0.069 Uiso 1 1 calc R . .
C28 C 0.6744(4) 0.2651(5) 0.2188(6) 0.021(2) Uani 1 1 d . . .
C33 C 0.6712(5) 0.2546(5) 0.1293(6) 0.026(2) Uani 1 1 d . . .
H33 H 0.6514 0.2166 0.1070 0.031 Uiso 1 1 calc R . .
C32 C 0.6983(5) 0.3026(5) 0.0778(6) 0.029(2) Uani 1 1 d . . .
H32 H 0.6968 0.2957 0.0201 0.034 Uiso 1 1 calc R . .
C31 C 0.7273(5) 0.3598(5) 0.1069(7) 0.036(3) Uani 1 1 d . . .
C30 C 0.7310(5) 0.3685(5) 0.1938(7) 0.035(3) Uani 1 1 d . . .
H30 H 0.7518 0.4060 0.2157 0.042 Uiso 1 1 calc R . .
C29 C 0.7038(5) 0.3217(5) 0.2473(7) 0.034(3) Uani 1 1 d . . .
H29 H 0.7057 0.3293 0.3048 0.041 Uiso 1 1 calc R . .
C34 C 0.7582(6) 0.4105(6) 0.0479(8) 0.058(4) Uani 1 1 d . . .
H34A H 0.7475 0.3993 -0.0090 0.087 Uiso 1 1 calc R . .
H34B H 0.8038 0.4092 0.0549 0.087 Uiso 1 1 calc R . .
H34C H 0.7427 0.4549 0.0606 0.087 Uiso 1 1 calc R . .
C62 C 0.3431(5) 0.2261(5) 0.6806(7) 0.033(2) Uani 1 1 d . . .
C63 C 0.2877(5) 0.2049(5) 0.6469(7) 0.031(2) Uani 1 1 d . . .
H63 H 0.2791 0.2133 0.5905 0.038 Uiso 1 1 calc R . .
C64 C 0.2432(6) 0.1709(5) 0.6951(7) 0.037(3) Uani 1 1 d . . .
H64 H 0.2059 0.1562 0.6692 0.044 Uiso 1 1 calc R . .
C65 C 0.2509(6) 0.1578(5) 0.7771(8) 0.039(3) Uani 1 1 d . . .
C66 C 0.3075(6) 0.1796(5) 0.8144(7) 0.042(3) Uani 1 1 d . . .
H66 H 0.3143 0.1717 0.8713 0.050 Uiso 1 1 calc R . .
C67 C 0.3544(6) 0.2134(5) 0.7673(6) 0.035(3) Uani 1 1 d . . .
H67 H 0.3924 0.2273 0.7924 0.042 Uiso 1 1 calc R . .
C68 C 0.2045(6) 0.1168(6) 0.8279(8) 0.056(4) Uani 1 1 d . . .
H68A H 0.2228 0.0735 0.8398 0.084 Uiso 1 1 calc R . .
H68B H 0.1656 0.1111 0.7967 0.084 Uiso 1 1 calc R . .
H68C H 0.1954 0.1398 0.8796 0.084 Uiso 1 1 calc R . .
B2 B 0.5963(9) 0.0251(10) 0.7494(10) 0.063(5) Uani 1 1 d . . .
B1 B 0.3804(7) 0.4734(7) 0.1564(9) 0.038(3) Uani 1 1 d . . .

loop_
_atom_site_aniso_label
_atom_site_aniso_U_11
_atom_site_aniso_U_22
_atom_site_aniso_U_33
_atom_site_aniso_U_23
_atom_site_aniso_U_13
_atom_site_aniso_U_12
Pt1 0.02222(15) 0.02134(15) 0.01477(15) 0.0017(2) 0.0018(2) -0.00130(15)
Pt2 0.02845(17) 0.02345(16) 0.01594(16) -0.0004(2) 0.00464(18) -0.00385(17)
S1 0.0389(16) 0.0219(15) 0.0176(13) 0.0009(10) -0.0014(12) -0.0051(12)
S2 0.0435(17) 0.0312(16) 0.0212(15) -0.0061(12) 0.0038(13) -0.0073(13)
F8 0.100(7) 0.114(7) 0.042(5) 0.017(5) -0.003(5) 0.015(6)
F7 0.045(4) 0.095(6) 0.037(4) 0.004(4) -0.013(3) 0.007(4)
F5 0.137(10) 0.076(7) 0.198(13) 0.056(7) 0.126(10) 0.026(6)
F6 0.35(2) 0.088(8) 0.030(5) 0.009(5) -0.045(8) -0.082(10)
F4 0.074(6) 0.167(10) 0.121(9) 0.106(8) 0.038(6) 0.042(6)
F1 0.066(5) 0.090(6) 0.056(5) -0.017(4) -0.027(4) 0.040(5)
F2 0.081(6) 0.067(6) 0.104(7) -0.002(5) -0.024(5) 0.012(5)
F3 0.078(6) 0.120(8) 0.065(6) -0.039(5) -0.023(5) 0.056(6)
N1 0.017(3) 0.036(4) 0.017(4) -0.006(5) 0.005(4) -0.010(3)
N2 0.028(5) 0.029(5) 0.029(5) -0.002(4) 0.002(4) -0.009(4)
N3 0.025(4) 0.020(4) 0.017(4) 0.003(3) 0.003(3) -0.004(3)
N4 0.035(5) 0.024(4) 0.018(4) 0.006(4) -0.004(5) -0.009(3)
N6 0.027(5) 0.041(5) 0.024(5) -0.005(4) 0.008(4) -0.004(4)
C1 0.034(6) 0.034(6) 0.018(5) 0.003(4) -0.004(5) -0.015(5)
C2 0.019(5) 0.027(6) 0.036(7) 0.015(5) -0.005(5) 0.000(4)
C3 0.017(5) 0.028(6) 0.040(6) 0.000(4) -0.002(4) -0.003(4)
C4 0.025(6) 0.025(5) 0.030(6) 0.009(4) -0.002(5) -0.001(4)
C5 0.023(5) 0.020(4) 0.030(7) 0.003(4) -0.001(4) 0.000(4)
C6 0.029(6) 0.027(5) 0.021(6) 0.003(4) 0.001(4) 0.006(4)
C7 0.032(5) 0.026(5) 0.013(5) 0.000(4) 0.003(4) 0.011(4)
C8 0.024(6) 0.036(6) 0.014(5) 0.000(4) 0.000(4) 0.005(4)
C9 0.026(5) 0.034(6) 0.012(5) 0.005(4) -0.003(4) 0.000(4)
C10 0.013(5) 0.027(5) 0.021(6) -0.002(4) 0.005(4) 0.001(4)
C11 0.032(6) 0.012(5) 0.025(6) -0.005(4) 0.005(4) -0.005(4)
C12 0.028(5) 0.022(5) 0.026(6) 0.001(4) 0.000(4) 0.000(4)
C13 0.019(5) 0.015(5) 0.021(5) -0.005(4) -0.003(4) -0.001(4)
C14 0.033(6) 0.017(5) 0.033(6) -0.002(4) 0.003(4) -0.001(4)
C15 0.022(4) 0.023(4) 0.022(5) -0.004(6) 0.004(6) 0.002(3)
C16 0.027(5) 0.028(5) 0.034(6) 0.000(4) -0.006(4) -0.004(4)
C17 0.027(5) 0.037(6) 0.053(9) -0.003(6) -0.008(6) 0.000(4)
C18 0.071(9) 0.070(9) 0.033(7) 0.003(7) -0.014(7) 0.041(8)
C19 0.039(7) 0.030(6) 0.126(15) 0.018(7) -0.028(7) -0.002(5)
C20 0.030(5) 0.023(5) 0.018(5) 0.005(4) 0.003(4) 0.016(4)
C21 0.033(6) 0.063(8) 0.033(7) 0.016(6) 0.007(5) 0.016(5)
C22 0.074(9) 0.035(6) 0.030(7) -0.004(5) -0.002(6) 0.017(6)
C23 0.047(7) 0.053(7) 0.023(6) 0.000(5) 0.007(5) 0.005(6)
C24 0.031(5) 0.022(5) 0.024(5) -0.006(4) 0.004(4) 0.009(4)
C25 0.043(6) 0.038(6) 0.034(7) 0.014(5) 0.006(5) 0.001(5)
C26 0.037(7) 0.032(6) 0.060(9) 0.010(6) -0.009(6) 0.000(5)
C27 0.058(8) 0.025(5) 0.035(6) -0.004(5) -0.002(6) 0.019(5)
C35 0.025(5) 0.027(6) 0.025(6) 0.010(4) 0.007(4) -0.005(4)
C36 0.038(6) 0.030(6) 0.018(6) 0.008(4) -0.002(5) 0.000(5)
C37 0.018(5) 0.024(5) 0.030(5) 0.003(4) 0.002(4) -0.005(4)
C38 0.029(6) 0.023(5) 0.025(5) -0.008(4) 0.015(4) -0.009(4)
C39 0.034(6) 0.027(5) 0.021(7) -0.001(4) 0.008(5) -0.008(4)
C40 0.026(5) 0.022(5) 0.026(6) -0.004(4) 0.000(4) -0.007(4)
C41 0.027(5) 0.021(5) 0.030(6) -0.003(4) 0.005(4) 0.008(4)
C42 0.028(5) 0.022(5) 0.017(5) 0.002(4) 0.005(4) 0.006(4)
C43 0.035(6) 0.026(5) 0.010(5) -0.003(4) -0.004(4) 0.000(4)
C44 0.031(5) 0.020(5) 0.005(4) -0.004(4) -0.005(4) 0.006(4)
C45 0.028(6) 0.021(5) 0.031(6) -0.009(4) 0.008(5) -0.003(4)
C46 0.031(6) 0.026(6) 0.027(6) -0.002(4) 0.004(5) -0.003(4)
C47 0.025(6) 0.018(5) 0.035(7) -0.010(4) 0.007(5) -0.010(4)
C48 0.022(6) 0.039(6) 0.037(7) 0.000(5) 0.009(5) 0.004(5)
C49 0.042(6) 0.025(5) 0.028(6) -0.009(5) 0.003(6) 0.001(4)
C50 0.029(5) 0.023(4) 0.024(6) 0.001(4) 0.000(4) -0.004(4)
C52 0.035(6) 0.046(7) 0.039(8) -0.003(5) -0.007(5) 0.008(5)
C51 0.042(6) 0.028(5) 0.051(6) 0.009(7) 0.001(8) -0.007(4)
C53 0.054(7) 0.041(7) 0.018(6) 0.009(5) 0.005(5) 0.007(6)
C54 0.050(7) 0.029(5) 0.010(5) 0.003(4) 0.011(4) 0.022(5)
C57 0.058(7) 0.035(6) 0.022(6) 0.006(5) 0.010(5) 0.007(5)
C55 0.049(8) 0.106(12) 0.019(6) 0.003(7) -0.006(6) 0.013(8)
C56 0.100(11) 0.022(6) 0.038(7) 0.006(5) 0.030(7) 0.003(6)
C58 0.024(5) 0.043(7) 0.035(7) -0.014(5) -0.006(5) 0.005(5)
C59 0.051(8) 0.073(9) 0.024(6) -0.007(6) -0.013(6) 0.026(7)
C61 0.026(6) 0.078(10) 0.091(11) -0.010(9) 0.004(7) -0.014(6)
C60 0.058(8) 0.047(7) 0.033(7) -0.015(5) -0.017(6) 0.023(6)
C28 0.019(5) 0.025(5) 0.019(5) 0.005(4) 0.004(4) 0.001(4)
C33 0.028(5) 0.033(6) 0.018(5) -0.002(4) -0.003(4) 0.013(5)
C32 0.034(6) 0.033(6) 0.019(5) 0.011(4) 0.003(4) 0.003(5)
C31 0.041(7) 0.040(6) 0.027(6) 0.012(5) -0.002(5) -0.015(5)
C30 0.042(7) 0.031(6) 0.032(7) 0.006(4) 0.008(5) -0.005(5)
C29 0.047(7) 0.033(6) 0.023(6) -0.004(4) 0.007(5) -0.017(5)
C34 0.067(9) 0.055(8) 0.053(9) 0.027(7) -0.001(8) -0.017(7)
C62 0.046(7) 0.026(5) 0.025(6) 0.004(4) 0.014(5) 0.003(5)
C63 0.033(6) 0.033(6) 0.027(6) 0.001(5) -0.001(5) 0.008(5)
C64 0.031(6) 0.028(6) 0.051(9) 0.014(5) 0.010(6) 0.005(5)
C65 0.043(7) 0.026(6) 0.048(8) 0.001(5) 0.015(6) 0.018(5)
C66 0.059(8) 0.040(6) 0.027(6) 0.014(5) 0.014(6) 0.011(6)
C67 0.047(7) 0.039(6) 0.019(5) -0.005(5) 0.013(5) 0.012(5)
C68 0.056(8) 0.044(7) 0.069(10) 0.027(7) 0.025(7) 0.010(6)
B2 0.068(12) 0.083(14) 0.037(10) 0.002(9) 0.003(9) -0.002(10)
B1 0.050(8) 0.037(7) 0.028(7) -0.001(6) -0.007(6) 0.019(6)

loop_
_geom_bond_atom_site_label_1
_geom_bond_atom_site_label_2
_geom_bond_distance
_geom_bond_site_symmetry_2
_geom_bond_publ_flag
Pt1 N2 1.951(11) . ?
Pt1 N1 2.021(7) . ?
Pt1 N3 2.037(8) . ?
Pt1 S1 2.307(3) . ?
Pt2 N5 1.976(8) . ?
Pt2 N6 2.031(9) . ?
Pt2 N4 2.044(8) . ?
Pt2 S2 2.316(3) . ?
S1 C28 1.768(9) . ?
S2 C62 1.772(11) . ?
F8 B2 1.45(2) . ?
F7 B2 1.420(18) . ?
F5 B2 1.34(2) . ?
F6 B2 1.27(2) . ?
F4 B1 1.287(16) . ?
F1 B1 1.379(14) . ?
F2 B1 1.408(17) . ?
F3 B1 1.386(15) . ?
N1 C1 1.361(14) . ?
N1 C5 1.397(14) . ?
N2 C10 1.342(13) . ?
N2 C6 1.360(13) . ?
N3 C15 1.342(11) . ?
N3 C11 1.398(12) . ?
N4 C39 1.351(13) . ?
N4 C35 1.353(12) . ?
N5 C44 1.309(11) . ?
N5 C40 1.359(12) . ?
N6 C49 1.345(13) . ?
N6 C45 1.355(13) . ?
C1 C2 1.409(14) . ?
C2 C3 1.402(14) . ?
C3 C4 1.387(13) . ?
C3 C16 1.535(14) . ?
C4 C5 1.346(13) . ?
C5 C6 1.477(13) . ?
C6 C7 1.355(13) . ?
C7 C8 1.400(13) . ?
C8 C9 1.423(14) . ?
C8 C20 1.537(13) . ?
C9 C10 1.361(13) . ?
C10 C11 1.487(13) . ?
C11 C12 1.356(13) . ?
C12 C13 1.392(13) . ?
C13 C14 1.396(13) . ?
C13 C24 1.530(13) . ?
C14 C15 1.364(13) . ?
C16 C19 1.516(14) . ?
C16 C17 1.529(13) . ?
C16 C18 1.526(16) . ?
C20 C23 1.499(14) . ?
C20 C21 1.510(14) . ?
C20 C22 1.551(14) . ?
C24 C27 1.517(13) . ?
C24 C26 1.535(15) . ?
C24 C25 1.556(14) . ?
C35 C36 1.364(14) . ?
C36 C37 1.372(13) . ?
C37 C38 1.395(13) . ?
C37 C50 1.532(13) . ?
C38 C39 1.377(14) . ?
C39 C40 1.471(13) . ?
C40 C41 1.395(13) . ?
C41 C42 1.381(13) . ?
C42 C43 1.416(14) . ?
C42 C54 1.546(12) . ?
C43 C44 1.372(13) . ?
C44 C45 1.515(13) . ?
C45 C46 1.376(14) . ?
C46 C47 1.392(14) . ?
C47 C48 1.393(12) . ?
C47 C58 1.526(14) . ?
C48 C49 1.365(15) . ?
C50 C53 1.508(15) . ?
C50 C52 1.547(13) . ?
C50 C51 1.549(12) . ?
C54 C55 1.503(16) . ?
C54 C56 1.534(15) . ?
C54 C57 1.550(13) . ?
C58 C60 1.497(14) . ?
C58 C61 1.524(15) . ?
C58 C59 1.549(15) . ?
C28 C29 1.358(13) . ?
C28 C33 1.442(13) . ?
C33 C32 1.379(13) . ?
C32 C31 1.367(14) . ?
C31 C30 1.396(14) . ?
C31 C34 1.519(14) . ?
C30 C29 1.382(13) . ?
C62 C63 1.345(15) . ?
C62 C67 1.424(15) . ?
C63 C64 1.381(14) . ?
C64 C65 1.342(15) . ?
C65 C66 1.392(17) . ?
C65 C68 1.502(15) . ?
C66 C67 1.407(15) . ?
